data_2100025
loop_
_publ_author_name
'Richard E. Marsh'

_publ_section_title
;
 Space group <i>P</i>1: an update
;
_journal_issue 3
_journal_name_full 'Acta Crystallographica Section B'
_journal_page_first 359
_journal_page_last 359
_journal_paper_doi 10.1107/S0108768105009651
_journal_volume 61
_journal_year 2005
_chemical_formula_moiety 'C32 H22 N2 O4 Cl2 Pd, 4(C3 H7 N O)'
_chemical_formula_sum 'C44 H50 Cl2 N6 O8 Pd'
_space_group_crystal_system triclinic
_space_group_IT_number 2
_space_group_name_Hall '-P 1'
_space_group_name_H-M_alt 'P -1'
_symmetry_space_group_name_H-M 'P -1'
_audit_creation_method CRYM
_cell_angle_alpha 77.99
_cell_angle_beta 77.34
_cell_angle_gamma 82.23
_cell_formula_units_Z 1
_cell_length_a 7.9009
_cell_length_b 9.3964
_cell_length_c 15.9253
_cell_volume 1123.318
_cod_data_source_file bk0148.cif
_cod_data_source_block CIJFAC01
_cod_depositor_comments
;
  Added moiety chemical formula and Z value from Marsh (2005) paper.
  The summary chemical formula is calculated from moiety formula using
  AdHocParser
  (svn://www.crystallography.net/cod-tools/trunk/Formulae/AdHocParser.yp,
  revision 1441.)

  Andrius Merkys
  2013-11-11
;
_cod_original_sg_symbol_H-M P-1
_cod_original_formula_sum 'not given'
_cod_database_code 2100025

loop_
_space_group_symop_id
_space_group_symop_operation_xyz
1 x,y,z
2 -x,-y,-z

loop_
_atom_site_label
_atom_site_fract_x
_atom_site_fract_y
_atom_site_fract_z
_atom_site_type_symbol
Pd1 0.50000 0.00000 0.50000 Pd
Cl1 0.73720 0.13625 0.46060 Cl
O1 0.39065 -0.08585 0.95005 O
H1 0.35235 -0.08755 1.00235 H
O2 0.18830 0.09885 0.93555 O
N1 0.47100 0.02270 0.62720 N
C1 0.38945 0.14970 0.65395 C
C2 0.36000 0.27410 0.59035 C
H3 0.39445 0.26925 0.53120 H
C3 0.28135 0.40175 0.61480 C
H4 0.26435 0.48350 0.57215 H
C4 0.22630 0.41080 0.70310 C
H5 0.17205 0.49815 0.71885 H
C5 0.25120 0.29315 0.76605 C
H6 0.21305 0.30115 0.82455 H
C6 0.33430 0.15800 0.74490 C
C7 0.36945 0.03025 0.80690 C
C8 0.30560 0.02055 0.90445 C
C9 0.45885 -0.08850 0.77685 C
H7 0.48675 -0.17060 0.81705 H
C10 0.51100 -0.09225 0.68695 C
C11 0.61415 -0.22380 0.65830 C
C12 0.77500 -0.21370 0.60150 C
H8 0.81550 -0.12270 0.57750 H
C13 0.87425 -0.33815 0.58080 C
H9 0.98280 -0.33105 0.54405 H
C14 0.81380 -0.47315 0.61425 C
H10 0.88070 -0.55675 0.59920 H
C15 0.65500 -0.48455 0.66965 C
H11 0.61400 -0.57565 0.69160 H
C16 0.55580 -0.36105 0.69310 C
H12 0.44980 -0.36960 0.73220 H
O5 1.27010 -0.11955 0.11570 O
N3 1.10010 -0.00615 0.22145 N
C33 1.13285 -0.12260 0.29190 C
H23 1.07250 -0.09700 0.34665 H
H24 1.25535 -0.13855 0.29150 H
H25 1.09235 -0.21005 0.28465 H
C34 0.98970 0.12385 0.24280 C
H26 0.95075 0.11230 0.30500 H
H27 0.89085 0.13755 0.21530 H
H28 1.05510 0.20735 0.22215 H
C35 1.17000 -0.01590 0.13970 C
H29 1.14155 0.06050 0.09655 H
O7 1.20850 -0.38565 -0.11150 O
N5 1.23070 -0.48425 0.02575 N
C39 1.31960 -0.61175 0.00205 C
H37 1.35030 -0.67620 0.05260 H
H38 1.42340 -0.58885 -0.04015 H
H39 1.24680 -0.65820 -0.02295 H
C40 1.19415 -0.47335 0.11595 C
C41 1.17305 -0.37485 -0.02875 C
H43 1.10880 -0.29350 -0.00970 H
